data_7156993
loop_
_publ_author_name
'Franc, Michael'
'Urban, Michal'
'C\'isa\<rov\'a, Ivana'
'Vesel\'y, Jan'

_publ_section_title
;
 Highly enantioselective addition of sulfur-containing heterocycles to
 isatin-derived ketimines.
;
_journal_issue 31
_journal_name_full 'Organic &amp; biomolecular chemistry'
_journal_page_first 7309
_journal_page_last 7314
_journal_paper_doi 10.1039/c9ob01338e
_journal_volume 17
_journal_year 2019
_chemical_absolute_configuration ad
_chemical_compound_source 'synthesized by the authors'
_chemical_formula_moiety 'C35 H31 Br N2 O4 S'
_chemical_formula_sum 'C35 H31 Br N2 O4 S'
_chemical_formula_weight 655.59
_space_group_crystal_system orthorhombic
_space_group_IT_number 19
_space_group_name_Hall 'P 2ac 2ab'
_space_group_name_H-M_alt 'P 21 21 21'
_symmetry_space_group_name_Hall 'P 2ac 2ab'
_symmetry_space_group_name_H-M 'P 21 21 21'
_atom_sites_solution_hydrogens mixed
_audit_creation_method SHELXL-2018/1
_audit_update_record
;
2018-07-01 deposited with the CCDC.    2019-07-10 downloaded from the CCDC.
;
_cell_angle_alpha 90
_cell_angle_beta 90
_cell_angle_gamma 90
_cell_formula_units_Z 4
_cell_length_a 7.2208(4)
_cell_length_b 16.3286(9)
_cell_length_c 27.1076(12)
_cell_measurement_reflns_used 7766
_cell_measurement_temperature 150(2)
_cell_measurement_theta_max 25.8598
_cell_measurement_theta_min 2.4947
_cell_volume 3196.1(3)
_computing_cell_refinement 'SAINT V8.38A (Bruker AXS Inc., 2017)'
_computing_data_collection 'Bruker Instrument Service vV6.2.6'
_computing_data_reduction 'SAINT V8.38A (Bruker AXS Inc., 2017)'
_computing_structure_refinement 'SHELXL-2018/1 (Sheldrick, 2018)'
_computing_structure_solution 'SHELXT 2014/5 (Sheldrick, 2014)'
_diffrn_ambient_temperature 150(2)
_diffrn_measured_fraction_theta_full 0.998
_diffrn_measured_fraction_theta_max 0.996
_diffrn_measurement_device_type 'Bruker D8 VENTURE Kappa Duo PHOTON 100 CMOS'
_diffrn_measurement_method '\f and \w scans'
_diffrn_radiation_monochromator 'Quazar Mo multilayer optic'
_diffrn_radiation_type MoK\a
_diffrn_radiation_wavelength 0.71073
_diffrn_reflns_av_R_equivalents 0.0638
_diffrn_reflns_av_unetI/netI 0.0510
_diffrn_reflns_Laue_measured_fraction_full 0.998
_diffrn_reflns_Laue_measured_fraction_max 0.996
_diffrn_reflns_limit_h_max 8
_diffrn_reflns_limit_h_min -8
_diffrn_reflns_limit_k_max 20
_diffrn_reflns_limit_k_min -19
_diffrn_reflns_limit_l_max 33
_diffrn_reflns_limit_l_min -33
_diffrn_reflns_number 32635
_diffrn_reflns_point_group_measured_fraction_full 0.999
_diffrn_reflns_point_group_measured_fraction_max 0.997
_diffrn_reflns_theta_full 25.242
_diffrn_reflns_theta_max 26.018
_diffrn_reflns_theta_min 2.495
_diffrn_source 'I\mS  micro-focus sealed tube'
_exptl_absorpt_coefficient_mu 1.392
_exptl_absorpt_correction_T_max 0.91
_exptl_absorpt_correction_T_min 0.74
_exptl_absorpt_correction_type 'Numerical Mu From Formula'
_exptl_absorpt_process_details
;
SADABS-2016/2 - Bruker AXS area detector scaling and absorption correction
;
_exptl_crystal_colour colourless
_exptl_crystal_density_diffrn 1.362
_exptl_crystal_description prism
_exptl_crystal_F_000 1352
_exptl_crystal_size_max 0.305
_exptl_crystal_size_mid 0.087
_exptl_crystal_size_min 0.073
_refine_diff_density_max 0.290
_refine_diff_density_min -0.404
_refine_diff_density_rms 0.055
_refine_ls_abs_structure_details
;
 Flack x determined using 1839 quotients [(I+)-(I-)]/[(I+)+(I-)]
 (Parsons, Flack and Wagner, Acta Cryst. B69 (2013) 249-259).
;
_refine_ls_abs_structure_Flack -0.002(4)
_refine_ls_extinction_coef 0.0036(4)
_refine_ls_extinction_expression Fc^*^=kFc[1+0.001xFc^2^\l^3^/sin(2\q)]^-1/4^
_refine_ls_extinction_method 'SHELXL-2018/1 (Sheldrick 2018)'
_refine_ls_goodness_of_fit_ref 1.036
_refine_ls_hydrogen_treatment constr
_refine_ls_matrix_type full
_refine_ls_number_parameters 392
_refine_ls_number_reflns 6251
_refine_ls_number_restraints 0
_refine_ls_restrained_S_all 1.036
_refine_ls_R_factor_all 0.0578
_refine_ls_R_factor_gt 0.0355
_refine_ls_shift/su_max 0.000
_refine_ls_shift/su_mean 0.000
_refine_ls_structure_factor_coef Fsqd
_refine_ls_weighting_details 'w=1/[\s^2^(Fo^2^)+(0.0265P)^2^+1.1717P] where P=(Fo^2^+2Fc^2^)/3'
_refine_ls_weighting_scheme calc
_refine_ls_wR_factor_gt 0.0661
_refine_ls_wR_factor_ref 0.0717
_reflns_Friedel_coverage 0.757
_reflns_Friedel_fraction_full 1.000
_reflns_Friedel_fraction_max 0.998
_reflns_number_gt 5023
_reflns_number_total 6251
_reflns_threshold_expression 'I > 2\s(I)'
_cod_data_source_file c9ob01338e2.cif
_cod_data_source_block mo_fm309_vesely
_cod_depositor_comments 'Adding full bibliography for 7156993.cif.'
_cod_database_code 7156993
_shelx_shelxl_version_number 2018/1
_shelx_space_group_comment
;
The symmetry employed for this shelxl refinement is uniquely defined
by the following loop, which should always be used as a source of
symmetry information in preference to the above space-group names.
They are only intended as comments.
;
_shelx_estimated_absorpt_t_min 0.676
_shelx_estimated_absorpt_t_max 0.905

loop_
_space_group_symop_operation_xyz
'x, y, z'
'-x+1/2, -y, z+1/2'
'-x, y+1/2, -z+1/2'
'x+1/2, -y+1/2, -z'

loop_
_atom_site_label
_atom_site_type_symbol
_atom_site_fract_x
_atom_site_fract_y
_atom_site_fract_z
_atom_site_U_iso_or_equiv
_atom_site_adp_type
_atom_site_occupancy
_atom_site_site_symmetry_order
_atom_site_calc_flag
_atom_site_refinement_flags_posn
_atom_site_refinement_flags_adp
Br1 Br 1.03963(7) 0.26127(3) 0.05528(2) 0.04551(16) Uani 1 1 d . .
S1 S 0.48421(13) 0.20397(6) 0.22350(3) 0.0307(2) Uani 1 1 d . .
O1 O 0.3206(3) 0.24578(18) 0.33765(9) 0.0283(6) Uani 1 1 d . .
O2 O 0.4674(4) 0.37889(15) 0.42406(8) 0.0293(6) Uani 1 1 d . .
O3 O 0.4726(4) 0.49856(15) 0.38047(9) 0.0286(6) Uani 1 1 d . .
O4 O 0.4790(4) 0.35933(16) 0.24899(9) 0.0294(6) Uani 1 1 d . .
N1 N 0.5211(4) 0.19183(17) 0.39534(10) 0.0200(6) Uani 1 1 d . .
N2 N 0.5906(4) 0.38680(19) 0.34690(10) 0.0224(7) Uani 1 1 d . .
H2 H 0.574951 0.415778 0.316834 0.027 Uiso 1 1 d R U
C1 C 0.4699(5) 0.2443(2) 0.35826(10) 0.0204(8) Uani 1 1 d . .
C2 C 0.6383(5) 0.3000(2) 0.34608(12) 0.0188(8) Uani 1 1 d . .
C3 C 0.7718(5) 0.2773(2) 0.38647(12) 0.0187(8) Uani 1 1 d . .
C4 C 0.9396(5) 0.3109(2) 0.39969(12) 0.0227(8) Uani 1 1 d . .
H4 H 0.989001 0.356219 0.382062 0.027 Uiso 1 1 calc R U
C5 C 1.0357(5) 0.2772(2) 0.43948(11) 0.0253(8) Uani 1 1 d . .
H5 H 1.152094 0.299321 0.448868 0.030 Uiso 1 1 calc R U
C6 C 0.9631(5) 0.2121(2) 0.46519(12) 0.0257(9) Uani 1 1 d . .
H6 H 1.030515 0.189973 0.492166 0.031 Uiso 1 1 calc R U
C7 C 0.7924(5) 0.1778(2) 0.45254(12) 0.0232(9) Uani 1 1 d . .
H7 H 0.742579 0.132654 0.470210 0.028 Uiso 1 1 calc R U
C8 C 0.6988(4) 0.2125(2) 0.41305(12) 0.0182(8) Uani 1 1 d . .
C9 C 0.3946(5) 0.1357(2) 0.41913(14) 0.0260(9) Uani 1 1 d . .
H9A H 0.270821 0.141656 0.403821 0.031 Uiso 1 1 calc R U
H9B H 0.383072 0.151161 0.454314 0.031 Uiso 1 1 calc R U
C10 C 0.4529(5) 0.0470(2) 0.41599(13) 0.0248(8) Uani 1 1 d . .
C11 C 0.5302(6) 0.0148(2) 0.37331(14) 0.0335(10) Uani 1 1 d . .
H11 H 0.550598 0.049394 0.345646 0.040 Uiso 1 1 calc R U
C12 C 0.5781(6) -0.0675(3) 0.37072(17) 0.0426(12) Uani 1 1 d . .
H12 H 0.633051 -0.088541 0.341508 0.051 Uiso 1 1 calc R U
C13 C 0.5468(7) -0.1183(3) 0.40985(18) 0.0451(11) Uani 1 1 d . .
H13 H 0.577000 -0.174801 0.407738 0.054 Uiso 1 1 calc R U
C14 C 0.4714(7) -0.0869(3) 0.45221(16) 0.0479(12) Uani 1 1 d . .
H14 H 0.451873 -0.121838 0.479728 0.057 Uiso 1 1 calc R U
C15 C 0.4232(6) -0.0047(3) 0.45553(14) 0.0380(11) Uani 1 1 d . .
H15 H 0.369661 0.015989 0.485027 0.046 Uiso 1 1 calc R U
C16 C 0.5048(5) 0.4184(2) 0.38746(13) 0.0243(9) Uani 1 1 d . .
C17 C 0.3793(6) 0.5479(3) 0.41937(14) 0.0313(10) Uani 1 1 d . .
C18 C 0.1789(6) 0.5184(3) 0.42345(19) 0.0518(14) Uani 1 1 d . .
H18A H 0.108870 0.555823 0.444658 0.078 Uiso 1 1 calc R U
H18B H 0.176775 0.463239 0.437736 0.078 Uiso 1 1 calc R U
H18C H 0.122606 0.517065 0.390557 0.078 Uiso 1 1 calc R U
C19 C 0.4814(9) 0.5434(3) 0.46693(15) 0.0592(16) Uani 1 1 d . .
H19A H 0.426627 0.581885 0.490512 0.089 Uiso 1 1 calc R U
H19B H 0.611651 0.557627 0.461483 0.089 Uiso 1 1 calc R U
H19C H 0.473224 0.487629 0.480133 0.089 Uiso 1 1 calc R U
C20 C 0.3869(6) 0.6330(3) 0.39817(16) 0.0405(11) Uani 1 1 d . .
H20A H 0.327416 0.671375 0.421003 0.061 Uiso 1 1 calc R U
H20B H 0.321862 0.634001 0.366447 0.061 Uiso 1 1 calc R U
H20C H 0.516386 0.649011 0.393254 0.061 Uiso 1 1 calc R U
C21 C 0.7078(4) 0.2768(2) 0.29274(12) 0.0171(8) Uani 1 1 d . .
C22 C 0.7556(5) 0.1867(2) 0.28855(12) 0.0202(8) Uani 1 1 d . .
C23 C 0.8995(5) 0.1465(2) 0.31224(13) 0.0240(9) Uani 1 1 d . .
H23 H 0.974434 0.174845 0.335463 0.029 Uiso 1 1 calc R U
C24 C 0.9334(6) 0.0645(3) 0.30176(14) 0.0317(10) Uani 1 1 d . .
H24 H 1.031313 0.036835 0.318225 0.038 Uiso 1 1 calc R U
C25 C 0.8266(6) 0.0224(3) 0.26771(15) 0.0344(11) Uani 1 1 d . .
H25 H 0.850005 -0.033853 0.261449 0.041 Uiso 1 1 calc R U
C26 C 0.6856(6) 0.0625(3) 0.24276(14) 0.0321(10) Uani 1 1 d . .
H26 H 0.614101 0.034571 0.218614 0.039 Uiso 1 1 calc R U
C27 C 0.6509(5) 0.1441(2) 0.25372(13) 0.0237(9) Uani 1 1 d . .
C28 C 0.5472(5) 0.2928(2) 0.25610(12) 0.0224(8) Uani 1 1 d . .
C29 C 0.8757(5) 0.3297(2) 0.27584(12) 0.0234(9) Uani 1 1 d . .
H29A H 0.846121 0.388348 0.280569 0.028 Uiso 1 1 calc R U
H29B H 0.984538 0.316484 0.296583 0.028 Uiso 1 1 calc R U
C30 C 0.9234(5) 0.3145(2) 0.22186(12) 0.0216(8) Uani 1 1 d . .
C31 C 0.8558(5) 0.3666(2) 0.18551(13) 0.0252(9) Uani 1 1 d . .
H31 H 0.783370 0.412705 0.194683 0.030 Uiso 1 1 calc R U
C32 C 0.8928(5) 0.3521(3) 0.13572(13) 0.0308(10) Uani 1 1 d . .
H32 H 0.847381 0.388038 0.110980 0.037 Uiso 1 1 calc R U
C33 C 0.9966(5) 0.2845(2) 0.12328(12) 0.0278(9) Uani 1 1 d . .
C34 C 1.0666(5) 0.2330(3) 0.15833(13) 0.0326(10) Uani 1 1 d . .
H34 H 1.138786 0.186873 0.149005 0.039 Uiso 1 1 calc R U
C35 C 1.0311(5) 0.2489(3) 0.20778(12) 0.0299(9) Uani 1 1 d . .
H35 H 1.081929 0.213889 0.232294 0.036 Uiso 1 1 calc R U

loop_
_atom_site_aniso_label
_atom_site_aniso_U_11
_atom_site_aniso_U_22
_atom_site_aniso_U_33
_atom_site_aniso_U_23
_atom_site_aniso_U_13
_atom_site_aniso_U_12
Br1 0.0599(3) 0.0561(3) 0.02054(18) -0.00610(19) 0.0088(2) -0.0196(2)
S1 0.0226(5) 0.0426(6) 0.0269(5) -0.0079(4) -0.0075(4) 0.0021(5)
O1 0.0170(12) 0.0404(19) 0.0275(13) 0.0024(13) -0.0016(11) 0.0011(12)
O2 0.0425(16) 0.0246(15) 0.0208(12) 0.0045(11) 0.0064(13) 0.0045(14)
O3 0.0389(16) 0.0221(15) 0.0246(12) 0.0015(10) 0.0104(13) 0.0080(14)
O4 0.0294(14) 0.0336(17) 0.0252(12) 0.0065(12) -0.0009(13) 0.0070(13)
N1 0.0151(14) 0.0226(17) 0.0224(14) 0.0025(12) 0.0032(13) -0.0006(14)
N2 0.0299(18) 0.0211(19) 0.0163(14) 0.0023(13) 0.0042(13) 0.0059(14)
C1 0.0199(18) 0.024(2) 0.0173(15) -0.0012(15) 0.0049(15) 0.0014(18)
C2 0.0194(17) 0.020(2) 0.0166(17) 0.0012(16) 0.0000(15) 0.0026(16)
C3 0.0186(17) 0.021(2) 0.0166(16) -0.0025(15) 0.0014(15) 0.0027(16)
C4 0.0255(19) 0.024(2) 0.0188(17) -0.0011(15) 0.0026(16) -0.0004(18)
C5 0.0210(17) 0.036(2) 0.0190(16) -0.0044(16) -0.0016(17) 0.0001(18)
C6 0.0254(18) 0.034(2) 0.0179(16) -0.0013(16) -0.0009(17) 0.0047(19)
C7 0.0264(19) 0.027(2) 0.0164(18) 0.0040(16) 0.0033(16) 0.0069(16)
C8 0.0154(17) 0.023(2) 0.0162(17) -0.0021(15) 0.0037(15) 0.0032(15)
C9 0.023(2) 0.029(3) 0.026(2) 0.0049(17) 0.0069(17) 0.0000(17)
C10 0.0210(18) 0.026(2) 0.0275(18) 0.0029(16) -0.0034(18) -0.0029(18)
C11 0.035(2) 0.031(3) 0.035(2) 0.0019(17) 0.006(2) -0.001(2)
C12 0.042(3) 0.033(3) 0.052(3) -0.010(2) 0.006(2) -0.003(2)
C13 0.043(3) 0.027(3) 0.065(3) -0.002(2) -0.013(3) 0.001(2)
C14 0.062(3) 0.035(3) 0.046(3) 0.016(2) -0.021(3) -0.006(2)
C15 0.050(3) 0.038(3) 0.026(2) 0.0055(18) -0.004(2) -0.005(2)
C16 0.025(2) 0.024(2) 0.0237(18) 0.0009(16) -0.0013(17) 0.0053(17)
C17 0.044(2) 0.027(3) 0.0230(19) -0.0046(18) 0.0100(19) 0.007(2)
C18 0.050(3) 0.038(3) 0.067(3) 0.002(2) 0.032(3) 0.005(2)
C19 0.100(5) 0.041(3) 0.037(2) -0.014(2) -0.013(3) 0.011(3)
C20 0.048(3) 0.026(3) 0.048(3) 0.002(2) 0.014(2) 0.007(2)
C21 0.0143(16) 0.022(2) 0.0149(16) -0.0022(15) -0.0011(14) 0.0004(15)
C22 0.0167(17) 0.027(2) 0.0165(18) 0.0020(16) 0.0056(15) 0.0029(16)
C23 0.0196(19) 0.032(3) 0.0206(18) -0.0005(17) 0.0015(16) 0.0037(17)
C24 0.028(2) 0.033(3) 0.034(2) -0.0015(18) 0.0016(19) 0.0112(19)
C25 0.038(2) 0.027(3) 0.039(2) -0.007(2) 0.006(2) 0.0080(19)
C26 0.031(2) 0.037(3) 0.028(2) -0.0103(19) 0.0005(18) -0.0031(19)
C27 0.0184(18) 0.031(3) 0.0221(18) -0.0041(18) 0.0031(16) -0.0020(16)
C28 0.0176(16) 0.032(2) 0.0173(16) 0.0025(15) 0.0033(16) -0.0010(18)
C29 0.0215(18) 0.029(2) 0.0197(18) 0.0006(17) -0.0013(16) -0.0030(16)
C30 0.0174(18) 0.030(2) 0.0173(17) 0.0013(16) -0.0009(15) -0.0070(16)
C31 0.028(2) 0.021(2) 0.027(2) 0.0008(17) 0.0022(17) -0.0034(17)
C32 0.032(2) 0.040(3) 0.0208(19) 0.0100(18) -0.0016(17) -0.010(2)
C33 0.023(2) 0.037(3) 0.0230(18) -0.0023(16) 0.0039(16) -0.0100(18)
C34 0.031(2) 0.036(3) 0.0311(19) -0.0029(19) 0.0083(18) 0.001(2)
C35 0.0212(17) 0.046(3) 0.0226(16) 0.0074(18) 0.0042(16) 0.005(2)

loop_
_atom_type_symbol
_atom_type_description
_atom_type_scat_dispersion_real
_atom_type_scat_dispersion_imag
_atom_type_scat_source
C C 0.0033 0.0016 'International Tables Vol C Tables 4.2.6.8 and 6.1.1.4'
H H 0.0000 0.0000 'International Tables Vol C Tables 4.2.6.8 and 6.1.1.4'
Br Br -0.2901 2.4595 'International Tables Vol C Tables 4.2.6.8 and 6.1.1.4'
N N 0.0061 0.0033 'International Tables Vol C Tables 4.2.6.8 and 6.1.1.4'
O O 0.0106 0.0060 'International Tables Vol C Tables 4.2.6.8 and 6.1.1.4'
S S 0.1246 0.1234 'International Tables Vol C Tables 4.2.6.8 and 6.1.1.4'

loop_
_geom_angle_atom_site_label_1
_geom_angle_atom_site_label_2
_geom_angle_atom_site_label_3
_geom_angle
C27 S1 C28 92.69(18)
C16 O3 C17 120.4(3)
C1 N1 C8 110.2(3)
C1 N1 C9 123.5(3)
C8 N1 C9 125.1(3)
C16 N2 C2 119.1(3)
C16 N2 H2 116.7
C2 N2 H2 120.0
O1 C1 N1 126.1(3)
O1 C1 C2 125.8(3)
N1 C1 C2 108.1(3)
N2 C2 C3 112.3(3)
N2 C2 C1 112.4(3)
C3 C2 C1 101.7(3)
N2 C2 C21 108.8(3)
C3 C2 C21 113.9(3)
C1 C2 C21 107.7(3)
C4 C3 C8 120.3(3)
C4 C3 C2 130.8(3)
C8 C3 C2 108.9(3)
C3 C4 C5 118.7(3)
C3 C4 H4 120.6
C5 C4 H4 120.6
C6 C5 C4 120.5(3)
C6 C5 H5 119.7
C4 C5 H5 119.7
C5 C6 C7 121.5(3)
C5 C6 H6 119.3
C7 C6 H6 119.3
C8 C7 C6 117.1(3)
C8 C7 H7 121.5
C6 C7 H7 121.5
C3 C8 C7 121.9(3)
C3 C8 N1 110.6(3)
C7 C8 N1 127.4(3)
N1 C9 C10 114.0(3)
N1 C9 H9A 108.8
C10 C9 H9A 108.8
N1 C9 H9B 108.8
C10 C9 H9B 108.8
H9A C9 H9B 107.7
C15 C10 C11 118.6(4)
C15 C10 C9 119.9(3)
C11 C10 C9 121.4(3)
C10 C11 C12 120.5(4)
C10 C11 H11 119.7
C12 C11 H11 119.7
C13 C12 C11 120.5(4)
C13 C12 H12 119.8
C11 C12 H12 119.8
C12 C13 C14 119.3(4)
C12 C13 H13 120.4
C14 C13 H13 120.4
C13 C14 C15 121.0(4)
C13 C14 H14 119.5
C15 C14 H14 119.5
C10 C15 C14 120.0(4)
C10 C15 H15 120.0
C14 C15 H15 120.0
O2 C16 O3 126.5(3)
O2 C16 N2 124.0(3)
O3 C16 N2 109.5(3)
C19 C17 O3 111.3(3)
C19 C17 C20 111.1(4)
O3 C17 C20 102.3(3)
C19 C17 C18 113.0(4)
O3 C17 C18 108.0(3)
C20 C17 C18 110.7(4)
C17 C18 H18A 109.5
C17 C18 H18B 109.5
H18A C18 H18B 109.5
C17 C18 H18C 109.5
H18A C18 H18C 109.5
H18B C18 H18C 109.5
C17 C19 H19A 109.5
C17 C19 H19B 109.5
H19A C19 H19B 109.5
C17 C19 H19C 109.5
H19A C19 H19C 109.5
H19B C19 H19C 109.5
C17 C20 H20A 109.5
C17 C20 H20B 109.5
H20A C20 H20B 109.5
C17 C20 H20C 109.5
H20A C20 H20C 109.5
H20B C20 H20C 109.5
C22 C21 C28 106.6(3)
C22 C21 C29 109.8(3)
C28 C21 C29 107.5(3)
C22 C21 C2 112.0(3)
C28 C21 C2 108.0(3)
C29 C21 C2 112.6(3)
C23 C22 C27 118.9(4)
C23 C22 C21 126.5(3)
C27 C22 C21 114.3(3)
C22 C23 C24 119.5(4)
C22 C23 H23 120.2
C24 C23 H23 120.2
C25 C24 C23 121.0(4)
C25 C24 H24 119.5
C23 C24 H24 119.5
C24 C25 C26 120.1(4)
C24 C25 H25 120.0
C26 C25 H25 120.0
C25 C26 C27 118.7(4)
C25 C26 H26 120.6
C27 C26 H26 120.6
C26 C27 C22 121.7(3)
C26 C27 S1 124.0(3)
C22 C27 S1 114.2(3)
O4 C28 C21 123.9(3)
O4 C28 S1 123.8(3)
C21 C28 S1 112.2(3)
C30 C29 C21 111.6(3)
C30 C29 H29A 109.3
C21 C29 H29A 109.3
C30 C29 H29B 109.3
C21 C29 H29B 109.3
H29A C29 H29B 108.0
C35 C30 C31 118.5(3)
C35 C30 C29 121.3(3)
C31 C30 C29 120.1(3)
C30 C31 C32 120.9(4)
C30 C31 H31 119.5
C32 C31 H31 119.5
C33 C32 C31 118.5(4)
C33 C32 H32 120.7
C31 C32 H32 120.7
C34 C33 C32 121.7(3)
C34 C33 Br1 119.3(3)
C32 C33 Br1 119.0(3)
C33 C34 C35 119.2(4)
C33 C34 H34 120.4
C35 C34 H34 120.4
C30 C35 C34 121.1(3)
C30 C35 H35 119.4
C34 C35 H35 119.4

loop_
_geom_bond_atom_site_label_1
_geom_bond_atom_site_label_2
_geom_bond_distance
Br1 C33 1.907(3)
S1 C27 1.753(4)
S1 C28 1.758(4)
O1 C1 1.215(4)
O2 C16 1.214(4)
O3 C16 1.343(4)
O3 C17 1.489(4)
O4 C28 1.209(4)
N1 C1 1.371(4)
N1 C8 1.411(4)
N1 C9 1.446(4)
N2 C16 1.364(4)
N2 C2 1.459(5)
N2 H2 0.9491
C1 C2 1.554(5)
C2 C3 1.505(5)
C2 C21 1.576(5)
C3 C4 1.378(5)
C3 C8 1.383(5)
C4 C5 1.396(5)
C4 H4 0.9500
C5 C6 1.374(5)
C5 H5 0.9500
C6 C7 1.396(5)
C6 H6 0.9500
C7 C8 1.387(5)
C7 H7 0.9500
C9 C10 1.512(5)
C9 H9A 0.9900
C9 H9B 0.9900
C10 C15 1.380(5)
C10 C11 1.388(5)
C11 C12 1.389(6)
C11 H11 0.9500
C12 C13 1.366(6)
C12 H12 0.9500
C13 C14 1.370(6)
C13 H13 0.9500
C14 C15 1.390(6)
C14 H14 0.9500
C15 H15 0.9500
C17 C19 1.487(6)
C17 C20 1.504(6)
C17 C18 1.530(6)
C18 H18A 0.9800
C18 H18B 0.9800
C18 H18C 0.9800
C19 H19A 0.9800
C19 H19B 0.9800
C19 H19C 0.9800
C20 H20A 0.9800
C20 H20B 0.9800
C20 H20C 0.9800
C21 C22 1.515(5)
C21 C28 1.549(5)
C21 C29 1.557(5)
C22 C23 1.387(5)
C22 C27 1.395(5)
C23 C24 1.392(5)
C23 H23 0.9500
C24 C25 1.385(6)
C24 H24 0.9500
C25 C26 1.386(6)
C25 H25 0.9500
C26 C27 1.389(6)
C26 H26 0.9500
C29 C30 1.524(5)
C29 H29A 0.9900
C29 H29B 0.9900
C30 C35 1.378(5)
C30 C31 1.390(5)
C31 C32 1.396(5)
C31 H31 0.9500
C32 C33 1.376(6)
C32 H32 0.9500
C33 C34 1.366(5)
C34 C35 1.389(5)
C34 H34 0.9500
C35 H35 0.9500
